data_7132340
loop_
_publ_author_name
'Neochoritis, Constantinos G.'
'Fragkiadakis , Michael'
'Anastasiou, Paraskevi-Kleio'
'Volyrakis, Ioannis'
'Pantousas, Apostolos'
'Stoumpos, Constantinos C.'

_publ_section_title
;
 C1 functionalization of imidazo heterocycles via carbon dioxide fixation
;
_journal_name_full 'Chemical Communications'
_journal_paper_doi 10.1039/D3CC04597H
_journal_year 2023
_chemical_formula_moiety 'C16 H16 Cl N3 O'
_chemical_formula_sum 'C16 H16 Cl N3 O'
_chemical_formula_weight 301.77
_space_group_crystal_system triclinic
_space_group_IT_number 2
_space_group_name_Hall '-P 1'
_space_group_name_H-M_alt 'P -1'
_atom_sites_solution_hydrogens geom
_audit_creation_method SHELXL-2018/3
_audit_update_record
;
2023-09-13 deposited with the CCDC.	2023-11-13 downloaded from the CCDC.
;
_cell_angle_alpha 96.538(13)
_cell_angle_beta 96.978(11)
_cell_angle_gamma 90.269(13)
_cell_formula_units_Z 4
_cell_length_a 7.804(3)
_cell_length_b 9.955(4)
_cell_length_c 19.163(7)
_cell_measurement_reflns_used 123
_cell_measurement_temperature 293(2)
_cell_measurement_theta_max 24.58
_cell_measurement_theta_min 4.304
_cell_volume 1467.9(10)
_computing_structure_refinement 'SHELXL-2018/3 (Sheldrick, 2018)'
_computing_structure_solution 'SHELXT 2014/5 (Sheldrick, 2014)'
_diffrn_ambient_temperature 293(2)
_diffrn_measured_fraction_theta_full 1.000
_diffrn_measured_fraction_theta_max 1.000
_diffrn_measurement_device_type 'Bruker APEX-II CCD'
_diffrn_measurement_method '\f and \w scans'
_diffrn_radiation_type MoK\a
_diffrn_radiation_wavelength 0.71073
_diffrn_reflns_av_R_equivalents 0.3286
_diffrn_reflns_av_unetI/netI 0.1814
_diffrn_reflns_Laue_measured_fraction_full 1.000
_diffrn_reflns_Laue_measured_fraction_max 1.000
_diffrn_reflns_limit_h_max 9
_diffrn_reflns_limit_h_min -9
_diffrn_reflns_limit_k_max 12
_diffrn_reflns_limit_k_min -12
_diffrn_reflns_limit_l_max 23
_diffrn_reflns_limit_l_min -23
_diffrn_reflns_number 63756
_diffrn_reflns_point_group_measured_fraction_full 1.000
_diffrn_reflns_point_group_measured_fraction_max 1.000
_diffrn_reflns_theta_full 25.242
_diffrn_reflns_theta_max 26.000
_diffrn_reflns_theta_min 2.060
_exptl_absorpt_coefficient_mu 0.263
_exptl_absorpt_correction_T_max 0.7461
_exptl_absorpt_correction_T_min 0.4945
_exptl_absorpt_correction_type numerical
_exptl_crystal_colour yellow
_exptl_crystal_density_diffrn 1.366
_exptl_crystal_description 'elongated needle'
_exptl_crystal_F_000 632
_exptl_crystal_size_max 0.205
_exptl_crystal_size_mid 0.081
_exptl_crystal_size_min 0.029
_exptl_transmission_factor_max 0.9920
_exptl_transmission_factor_min 0.9480
_refine_diff_density_max 0.518
_refine_diff_density_min -0.452
_refine_diff_density_rms 0.105
_refine_ls_extinction_method none
_refine_ls_goodness_of_fit_ref 1.172
_refine_ls_hydrogen_treatment constr
_refine_ls_matrix_type full
_refine_ls_number_parameters 381
_refine_ls_number_reflns 5791
_refine_ls_number_restraints 0
_refine_ls_restrained_S_all 1.172
_refine_ls_R_factor_all 0.2790
_refine_ls_R_factor_gt 0.1487
_refine_ls_shift/su_max 0.001
_refine_ls_shift/su_mean 0.000
_refine_ls_structure_factor_coef Fsqd
_refine_ls_weighting_details 'w=1/[\s^2^(Fo^2^)+(0.2000P)^2^] where P=(Fo^2^+2Fc^2^)/3'
_refine_ls_weighting_scheme calc
_refine_ls_wR_factor_gt 0.3815
_refine_ls_wR_factor_ref 0.4528
_reflns_Friedel_coverage 0.000
_reflns_number_gt 2157
_reflns_number_total 5791
_reflns_threshold_expression 'I > 2\s(I)'
_cod_data_source_file d3cc04597h2.cif
_cod_data_source_block 4
_cod_original_cell_volume 1467.8(9)
_cod_database_code 7132340
_shelx_shelxl_version_number 2018/3
_shelx_space_group_comment
;
The symmetry employed for this shelxl refinement is uniquely defined
by the following loop, which should always be used as a source of
symmetry information in preference to the above space-group names.
They are only intended as comments.
;
_shelx_estimated_absorpt_t_min 0.948
_shelx_estimated_absorpt_t_max 0.992

loop_
_space_group_symop_operation_xyz
'x, y, z'
'-x, -y, -z'

loop_
_atom_site_label
_atom_site_type_symbol
_atom_site_fract_x
_atom_site_fract_y
_atom_site_fract_z
_atom_site_U_iso_or_equiv
_atom_site_adp_type
_atom_site_occupancy
_atom_site_site_symmetry_order
_atom_site_calc_flag
_atom_site_refinement_flags_posn
_atom_site_refinement_flags_adp
_atom_site_refinement_flags_occupancy
_atom_site_disorder_assembly
_atom_site_disorder_group
Cl01 Cl 0.6089(4) 0.5176(3) 0.32356(15) 0.1078(12) Uani 1 1 d . . . . .
Cl02 Cl 0.2954(5) -0.0372(4) 0.79146(15) 0.1188(13) Uani 1 1 d . . . . .
O003 O 0.1818(8) -0.1397(6) 0.0621(4) 0.0721(17) Uani 1 1 d . . . . .
H003 H 0.224732 -0.198608 0.036472 0.108 Uiso 1 1 calc R U . . .
N004 N 0.2115(10) 0.0658(8) 0.3726(4) 0.070(2) Uani 1 1 d . . . . .
N005 N 0.1389(10) 0.4352(8) -0.0836(4) 0.071(2) Uani 1 1 d . . . . .
N006 N 0.1690(9) 0.2506(7) -0.0086(4) 0.068(2) Uani 1 1 d . . . . .
H006 H 0.082011 0.224190 0.010184 0.082 Uiso 1 1 calc R U . . .
N007 N 0.2771(10) -0.1075(7) 0.4348(4) 0.072(2) Uani 1 1 d . . . . .
N008 N 0.2665(10) 0.6100(7) -0.0100(4) 0.070(2) Uani 1 1 d . . . . .
N009 N 0.1543(10) 0.2486(7) 0.4588(4) 0.068(2) Uani 1 1 d . . . . .
H009 H 0.049442 0.274066 0.459950 0.081 Uiso 1 1 calc R U . . .
C00A C 0.2397(11) 0.0049(9) 0.4797(5) 0.063(2) Uani 1 1 d . . . . .
C00B C 0.2697(11) 0.4936(9) 0.0241(5) 0.064(2) Uani 1 1 d . . . . .
C00C C 0.2513(12) -0.0037(9) 0.5568(5) 0.066(2) Uani 1 1 d . . . . .
O0 O 0.0769(11) 0.6537(7) 0.4208(5) 0.109(3) Uani 1 1 d . . . . .
H0 H 0.118389 0.695087 0.458593 0.164 Uiso 1 1 calc R U . . .
C00D C 0.3539(12) 0.4964(9) 0.0984(5) 0.064(2) Uani 1 1 d . . . . .
C00F C 0.1895(12) 0.5725(10) -0.0750(5) 0.073(3) Uani 1 1 d . . . . .
C00G C 0.1931(11) 0.3854(9) -0.0210(5) 0.063(2) Uani 1 1 d . . . . .
C00H C 0.5106(13) 0.5118(11) 0.2352(5) 0.077(3) Uani 1 1 d . . . . .
C00I C 0.1980(12) 0.1153(9) 0.4425(5) 0.066(2) Uani 1 1 d . . . . .
C00J C 0.4407(12) 0.6132(10) 0.1320(6) 0.075(3) Uani 1 1 d . . . . .
H00J H 0.445913 0.688206 0.107451 0.089 Uiso 1 1 calc R U . . .
C00K C 0.2560(14) -0.0703(10) 0.3696(5) 0.076(3) Uani 1 1 d . . . . .
C00L C 0.5173(12) 0.6197(10) 0.1992(5) 0.075(3) Uani 1 1 d . . . . .
H00L H 0.574730 0.698608 0.220688 0.090 Uiso 1 1 calc R U . . .
C00M C 0.1989(13) 0.0998(10) 0.6032(5) 0.076(3) Uani 1 1 d . . . . .
H00M H 0.154884 0.177743 0.585708 0.091 Uiso 1 1 calc R U . . .
C00N C 0.2549(12) 0.0132(9) -0.0218(5) 0.069(2) Uani 1 1 d . . . . .
H00A H 0.141731 -0.008212 -0.047806 0.083 Uiso 1 1 calc R U . . .
H00B H 0.336620 -0.047535 -0.042585 0.083 Uiso 1 1 calc R U . . .
C00O C 0.2770(14) -0.0241(12) 0.7010(5) 0.080(3) Uani 1 1 d . . . . .
C00P C 0.3044(12) 0.1578(9) -0.0304(5) 0.073(3) Uani 1 1 d . . . . .
H00C H 0.413268 0.182927 -0.001605 0.088 Uiso 1 1 calc R U . . .
H00D H 0.319030 0.164596 -0.079429 0.088 Uiso 1 1 calc R U . . .
C00Q C 0.0252(13) 0.4465(12) -0.2013(6) 0.086(3) Uani 1 1 d . . . . .
H00Q H -0.031519 0.406360 -0.244117 0.103 Uiso 1 1 calc R U . . .
C00R C 0.0604(12) 0.3702(11) -0.1472(5) 0.076(3) Uani 1 1 d . . . . .
H00R H 0.032987 0.278290 -0.152655 0.092 Uiso 1 1 calc R U . . .
C00S C 0.2105(13) 0.0902(11) 0.6759(5) 0.082(3) Uani 1 1 d . . . . .
H00S H 0.173632 0.160345 0.706557 0.098 Uiso 1 1 calc R U . . .
C00T C 0.2513(12) -0.0115(10) 0.0536(5) 0.074(3) Uani 1 1 d . . . . .
H00E H 0.368140 -0.003225 0.077742 0.088 Uiso 1 1 calc R U . . .
H00F H 0.183602 0.058208 0.076294 0.088 Uiso 1 1 calc R U . . .
C00U C 0.4264(14) 0.3955(11) 0.2048(5) 0.083(3) Uani 1 1 d . . . . .
H00U H 0.422021 0.322020 0.230468 0.100 Uiso 1 1 calc R U . . .
C00V C 0.2767(14) -0.1388(10) 0.3057(6) 0.083(3) Uani 1 1 d . . . . .
H00V H 0.312956 -0.227924 0.303214 0.099 Uiso 1 1 calc R U . . .
C00W C 0.3056(12) 0.3443(9) 0.4744(6) 0.079(3) Uani 1 1 d . . . . .
H00G H 0.378485 0.330630 0.436759 0.094 Uiso 1 1 calc R U . . .
H00H H 0.373427 0.327613 0.518321 0.094 Uiso 1 1 calc R U . . .
C00X C 0.1790(14) 0.1299(11) 0.3139(5) 0.084(3) Uani 1 1 d . . . . .
H00X H 0.147691 0.220266 0.317064 0.101 Uiso 1 1 calc R U . . .
C00Y C 0.3174(15) -0.1162(10) 0.5846(5) 0.088(3) Uani 1 1 d . . . . .
H00Y H 0.357943 -0.185962 0.554822 0.106 Uiso 1 1 calc R U . . .
C00Z C 0.0694(15) 0.5778(12) -0.1950(6) 0.088(3) Uani 1 1 d . . . . .
H00Z H 0.045282 0.624899 -0.234188 0.106 Uiso 1 1 calc R U . . .
C010 C 0.3479(13) 0.3866(10) 0.1360(6) 0.078(3) Uani 1 1 d . . . . .
H010 H 0.291280 0.307015 0.115068 0.093 Uiso 1 1 calc R U . . .
C011 C 0.1478(13) 0.6447(10) -0.1340(6) 0.079(3) Uani 1 1 d . . . . .
H011 H 0.173703 0.736648 -0.130845 0.095 Uiso 1 1 calc R U . . .
C012 C 0.1935(14) 0.0581(12) 0.2497(5) 0.087(3) Uani 1 1 d . . . . .
H012 H 0.169053 0.099927 0.208723 0.105 Uiso 1 1 calc R U . . .
C013 C 0.1504(15) 0.5252(10) 0.4128(6) 0.090(3) Uani 1 1 d . . . . .
H01A H 0.231169 0.523875 0.378068 0.108 Uiso 1 1 calc R U . . .
H01B H 0.060134 0.458396 0.395067 0.108 Uiso 1 1 calc R U . . .
C014 C 0.2424(12) 0.4877(10) 0.4805(6) 0.084(3) Uani 1 1 d . . . . .
H01C H 0.165059 0.498758 0.516644 0.100 Uiso 1 1 calc R U . . .
H01D H 0.340258 0.548992 0.495566 0.100 Uiso 1 1 calc R U . . .
C015 C 0.2442(17) -0.0771(12) 0.2442(6) 0.098(4) Uani 1 1 d . . . . .
H015 H 0.255926 -0.124399 0.200359 0.118 Uiso 1 1 calc R U . . .
C016 C 0.3250(16) -0.1282(12) 0.6565(6) 0.101(4) Uani 1 1 d . . . . .
H016 H 0.363003 -0.207764 0.673901 0.122 Uiso 1 1 calc R U . . .

loop_
_atom_site_aniso_label
_atom_site_aniso_U_11
_atom_site_aniso_U_22
_atom_site_aniso_U_33
_atom_site_aniso_U_23
_atom_site_aniso_U_13
_atom_site_aniso_U_12
Cl01 0.126(3) 0.116(2) 0.0765(18) 0.0179(16) -0.0152(16) 0.006(2)
Cl02 0.158(3) 0.133(3) 0.0660(17) 0.0301(17) -0.0032(18) -0.011(2)
O003 0.074(4) 0.053(4) 0.090(5) 0.012(3) 0.009(3) 0.006(3)
N004 0.074(5) 0.064(5) 0.070(5) 0.010(4) 0.003(4) -0.004(4)
N005 0.065(5) 0.066(5) 0.083(6) 0.019(4) 0.008(4) 0.008(4)
N006 0.065(5) 0.052(4) 0.090(5) 0.015(4) 0.018(4) 0.003(4)
N007 0.084(6) 0.048(4) 0.085(6) 0.003(4) 0.013(4) 0.004(4)
N008 0.083(6) 0.056(5) 0.074(5) 0.015(4) 0.008(4) 0.004(4)
N009 0.075(5) 0.057(5) 0.070(5) 0.019(4) -0.005(4) 0.008(4)
C00A 0.056(5) 0.068(6) 0.066(5) 0.015(5) 0.008(4) 0.008(4)
C00B 0.055(5) 0.059(6) 0.081(6) 0.010(5) 0.016(5) 0.010(4)
C00C 0.074(6) 0.054(5) 0.067(6) 0.008(4) -0.001(5) 0.004(5)
O0 0.109(6) 0.067(5) 0.161(8) 0.020(5) 0.045(6) 0.024(5)
C00D 0.062(6) 0.059(6) 0.074(6) 0.009(5) 0.016(5) 0.016(5)
C00F 0.073(7) 0.076(7) 0.071(6) 0.022(5) 0.005(5) 0.016(5)
C00G 0.063(6) 0.064(6) 0.063(5) 0.010(5) 0.006(4) 0.004(5)
C00H 0.074(7) 0.074(7) 0.079(7) 0.007(6) -0.011(5) 0.005(5)
C00I 0.079(7) 0.050(5) 0.066(6) 0.004(4) -0.003(5) 0.001(5)
C00J 0.070(6) 0.067(6) 0.090(7) 0.030(6) 0.006(5) 0.006(5)
C00K 0.103(8) 0.065(6) 0.061(6) 0.010(5) 0.013(5) -0.003(5)
C00L 0.072(7) 0.066(6) 0.083(7) 0.001(5) 0.006(5) -0.017(5)
C00M 0.094(7) 0.070(6) 0.065(6) 0.017(5) 0.002(5) 0.013(5)
C00N 0.069(6) 0.070(6) 0.071(6) 0.019(5) 0.011(5) 0.008(5)
C00O 0.086(7) 0.088(8) 0.069(6) 0.018(6) 0.013(5) 0.003(6)
C00P 0.066(6) 0.060(6) 0.096(7) 0.012(5) 0.017(5) 0.006(5)
C00Q 0.078(7) 0.082(8) 0.091(8) 0.004(6) -0.010(6) 0.005(6)
C00R 0.073(6) 0.081(7) 0.069(6) 0.001(5) -0.009(5) 0.002(5)
C00S 0.075(7) 0.103(8) 0.063(6) 0.001(6) 0.001(5) 0.015(6)
C00T 0.070(6) 0.071(6) 0.081(7) 0.010(5) 0.013(5) 0.001(5)
C00U 0.110(9) 0.068(7) 0.076(7) 0.027(5) 0.009(6) 0.009(6)
C00V 0.091(8) 0.067(6) 0.090(8) 0.003(6) 0.017(6) -0.003(5)
C00W 0.064(6) 0.065(6) 0.106(8) 0.011(5) 0.004(5) 0.004(5)
C00X 0.107(8) 0.081(7) 0.068(7) 0.024(6) 0.008(6) 0.001(6)
C00Y 0.127(9) 0.069(7) 0.066(6) 0.011(5) -0.003(6) 0.031(6)
C00Z 0.104(9) 0.096(9) 0.065(7) 0.024(6) -0.002(6) 0.014(7)
C010 0.082(7) 0.063(6) 0.087(7) 0.014(5) 0.006(6) -0.009(5)
C011 0.082(7) 0.068(6) 0.090(8) 0.022(6) 0.010(6) 0.003(5)
C012 0.103(9) 0.105(9) 0.056(6) 0.019(6) 0.011(5) -0.011(7)
C013 0.094(8) 0.066(7) 0.119(9) 0.032(6) 0.025(7) 0.012(6)
C014 0.064(6) 0.069(7) 0.118(9) 0.013(6) 0.006(6) 0.002(5)
C015 0.138(11) 0.084(8) 0.075(7) 0.001(6) 0.029(7) -0.013(7)
C016 0.131(10) 0.076(8) 0.102(9) 0.041(7) 0.002(7) 0.028(7)

loop_
_atom_type_symbol
_atom_type_description
_atom_type_scat_dispersion_real
_atom_type_scat_dispersion_imag
_atom_type_scat_source
C C 0.0033 0.0016 'International Tables Vol C Tables 4.2.6.8 and 6.1.1.4'
H H 0.0000 0.0000 'International Tables Vol C Tables 4.2.6.8 and 6.1.1.4'
Cl Cl 0.1484 0.1585 'International Tables Vol C Tables 4.2.6.8 and 6.1.1.4'
N N 0.0061 0.0033 'International Tables Vol C Tables 4.2.6.8 and 6.1.1.4'
O O 0.0106 0.0060 'International Tables Vol C Tables 4.2.6.8 and 6.1.1.4'

loop_
_geom_angle_atom_site_label_1
_geom_angle_atom_site_label_2
_geom_angle_atom_site_label_3
_geom_angle
_geom_angle_site_symmetry_1
_geom_angle_site_symmetry_3
_geom_angle_publ_flag
C00T O003 H003 109.5 . . ?
C00X N004 C00I 128.5(8) . . ?
C00X N004 C00K 122.4(9) . . ?
C00I N004 C00K 109.0(7) . . ?
C00G N005 C00R 130.4(9) . . ?
C00G N005 C00F 106.8(8) . . ?
C00R N005 C00F 122.6(8) . . ?
C00G N006 C00P 114.8(7) . . ?
C00G N006 H006 122.6 . . ?
C00P N006 H006 122.6 . . ?
C00K N007 C00A 106.2(7) . . ?
C00F N008 C00B 105.2(8) . . ?
C00I N009 C00W 114.0(7) . . ?
C00I N009 H009 123.0 . . ?
C00W N009 H009 123.0 . . ?
N007 C00A C00I 111.4(8) . . ?
N007 C00A C00C 119.5(8) . . ?
C00I C00A C00C 129.1(8) . . ?
C00G C00B N008 110.8(8) . . ?
C00G C00B C00D 128.9(8) . . ?
N008 C00B C00D 120.3(8) . . ?
C00Y C00C C00M 117.6(9) . . ?
C00Y C00C C00A 120.4(8) . . ?
C00M C00C C00A 122.0(8) . . ?
C013 O0 H0 109.5 . . ?
C010 C00D C00J 118.1(9) . . ?
C010 C00D C00B 122.1(9) . . ?
C00J C00D C00B 119.7(8) . . ?
N008 C00F N005 111.2(8) . . ?
N008 C00F C011 132.1(10) . . ?
N005 C00F C011 116.7(9) . . ?
N005 C00G C00B 106.0(8) . . ?
N005 C00G N006 124.3(8) . . ?
C00B C00G N006 129.7(8) . . ?
C00L C00H C00U 120.9(9) . . ?
C00L C00H Cl01 120.9(9) . . ?
C00U C00H Cl01 118.2(8) . . ?
N009 C00I N004 119.7(8) . . ?
N009 C00I C00A 136.6(8) . . ?
N004 C00I C00A 103.7(7) . . ?
C00L C00J C00D 121.4(9) . . ?
C00L C00J H00J 119.3 . . ?
C00D C00J H00J 119.3 . . ?
N007 C00K C00V 131.6(10) . . ?
N007 C00K N004 109.7(8) . . ?
C00V C00K N004 118.7(9) . . ?
C00H C00L C00J 119.8(10) . . ?
C00H C00L H00L 120.1 . . ?
C00J C00L H00L 120.1 . . ?
C00C C00M C00S 121.4(9) . . ?
C00C C00M H00M 119.3 . . ?
C00S C00M H00M 119.3 . . ?
C00T C00N C00P 113.6(8) . . ?
C00T C00N H00A 108.8 . . ?
C00P C00N H00A 108.8 . . ?
C00T C00N H00B 108.8 . . ?
C00P C00N H00B 108.8 . . ?
H00A C00N H00B 107.7 . . ?
C016 C00O C00S 120.9(10) . . ?
C016 C00O Cl02 119.6(8) . . ?
C00S C00O Cl02 119.5(8) . . ?
N006 C00P C00N 110.0(7) . . ?
N006 C00P H00C 109.7 . . ?
C00N C00P H00C 109.7 . . ?
N006 C00P H00D 109.7 . . ?
C00N C00P H00D 109.7 . . ?
H00C C00P H00D 108.2 . . ?
C00Z C00Q C00R 122.2(11) . . ?
C00Z C00Q H00Q 118.9 . . ?
C00R C00Q H00Q 118.9 . . ?
C00Q C00R N005 117.0(10) . . ?
C00Q C00R H00R 121.5 . . ?
N005 C00R H00R 121.5 . . ?
C00O C00S C00M 118.7(10) . . ?
C00O C00S H00S 120.6 . . ?
C00M C00S H00S 120.6 . . ?
O003 C00T C00N 114.3(8) . . ?
O003 C00T H00E 108.7 . . ?
C00N C00T H00E 108.7 . . ?
O003 C00T H00F 108.7 . . ?
C00N C00T H00F 108.7 . . ?
H00E C00T H00F 107.6 . . ?
C00H C00U C010 120.2(9) . . ?
C00H C00U H00U 119.9 . . ?
C010 C00U H00U 119.9 . . ?
C00K C00V C015 120.6(10) . . ?
C00K C00V H00V 119.7 . . ?
C015 C00V H00V 119.7 . . ?
N009 C00W C014 109.4(7) . . ?
N009 C00W H00G 109.8 . . ?
C014 C00W H00G 109.8 . . ?
N009 C00W H00H 109.8 . . ?
C014 C00W H00H 109.8 . . ?
H00G C00W H00H 108.2 . . ?
N004 C00X C012 118.1(10) . . ?
N004 C00X H00X 121.0 . . ?
C012 C00X H00X 121.0 . . ?
C00C C00Y C016 121.4(9) . . ?
C00C C00Y H00Y 119.3 . . ?
C016 C00Y H00Y 119.3 . . ?
C00Q C00Z C011 122.6(10) . . ?
C00Q C00Z H00Z 118.7 . . ?
C011 C00Z H00Z 118.7 . . ?
C00D C010 C00U 119.6(10) . . ?
C00D C010 H010 120.2 . . ?
C00U C010 H010 120.2 . . ?
C00Z C011 C00F 118.9(10) . . ?
C00Z C011 H011 120.6 . . ?
C00F C011 H011 120.6 . . ?
C00X C012 C015 121.5(10) . . ?
C00X C012 H012 119.2 . . ?
C015 C012 H012 119.2 . . ?
O0 C013 C014 112.5(10) . . ?
O0 C013 H01A 109.1 . . ?
C014 C013 H01A 109.1 . . ?
O0 C013 H01B 109.1 . . ?
C014 C013 H01B 109.1 . . ?
H01A C013 H01B 107.8 . . ?
C013 C014 C00W 113.0(9) . . ?
C013 C014 H01C 109.0 . . ?
C00W C014 H01C 109.0 . . ?
C013 C014 H01D 109.0 . . ?
C00W C014 H01D 109.0 . . ?
H01C C014 H01D 107.8 . . ?
C00V C015 C012 118.5(10) . . ?
C00V C015 H015 120.8 . . ?
C012 C015 H015 120.8 . . ?
C00O C016 C00Y 119.8(9) . . ?
C00O C016 H016 120.1 . . ?
C00Y C016 H016 120.1 . . ?

loop_
_geom_bond_atom_site_label_1
_geom_bond_atom_site_label_2
_geom_bond_distance
_geom_bond_site_symmetry_2
_geom_bond_publ_flag
Cl01 C00H 1.766(10) . ?
Cl02 C00O 1.742(10) . ?
O003 C00T 1.418(10) . ?
O003 H003 0.8200 . ?
N004 C00X 1.355(11) . ?
N004 C00I 1.390(11) . ?
N004 C00K 1.397(12) . ?
N005 C00G 1.372(11) . ?
N005 C00R 1.384(12) . ?
N005 C00F 1.407(12) . ?
N006 C00G 1.404(11) . ?
N006 C00P 1.474(11) . ?
N006 H006 0.8600 . ?
N007 C00K 1.334(11) . ?
N007 C00A 1.387(11) . ?
N008 C00F 1.328(12) . ?
N008 C00B 1.392(11) . ?
N009 C00I 1.382(11) . ?
N009 C00W 1.493(12) . ?
N009 H009 0.8600 . ?
C00A C00I 1.396(12) . ?
C00A C00C 1.482(12) . ?
C00B C00G 1.386(12) . ?
C00B C00D 1.492(13) . ?
C00C C00Y 1.370(12) . ?
C00C C00M 1.379(13) . ?
O0 C013 1.404(11) . ?
O0 H0 0.8200 . ?
C00D C010 1.380(13) . ?
C00D C00J 1.393(13) . ?
C00F C011 1.413(13) . ?
C00H C00L 1.346(13) . ?
C00H C00U 1.363(14) . ?
C00J C00L 1.348(13) . ?
C00J H00J 0.9300 . ?
C00K C00V 1.360(14) . ?
C00L H00L 0.9300 . ?
C00M C00S 1.400(13) . ?
C00M H00M 0.9300 . ?
C00N C00T 1.496(12) . ?
C00N C00P 1.521(12) . ?
C00N H00A 0.9700 . ?
C00N H00B 0.9700 . ?
C00O C016 1.349(15) . ?
C00O C00S 1.365(14) . ?
C00P H00C 0.9700 . ?
C00P H00D 0.9700 . ?
C00Q C00Z 1.338(15) . ?
C00Q C00R 1.356(14) . ?
C00Q H00Q 0.9300 . ?
C00R H00R 0.9300 . ?
C00S H00S 0.9300 . ?
C00T H00E 0.9700 . ?
C00T H00F 0.9700 . ?
C00U C010 1.377(14) . ?
C00U H00U 0.9300 . ?
C00V C015 1.387(14) . ?
C00V H00V 0.9300 . ?
C00W C014 1.509(12) . ?
C00W H00G 0.9700 . ?
C00W H00H 0.9700 . ?
C00X C012 1.368(14) . ?
C00X H00X 0.9300 . ?
C00Y C016 1.390(14) . ?
C00Y H00Y 0.9300 . ?
C00Z C011 1.354(14) . ?
C00Z H00Z 0.9300 . ?
C010 H010 0.9300 . ?
C011 H011 0.9300 . ?
C012 C015 1.401(15) . ?
C012 H012 0.9300 . ?
C013 C014 1.491(14) . ?
C013 H01A 0.9700 . ?
C013 H01B 0.9700 . ?
C014 H01C 0.9700 . ?
C014 H01D 0.9700 . ?
C015 H015 0.9300 . ?
C016 H016 0.9300 . ?
